data_4504758
loop_
_publ_author_name
'Deshpande, Megha S.'
'Kumbhar, Avinash S.'
'Puranik, Vedavati G.'
'Selvaraj, K.'

_publ_section_title
;
 Supramolecular Self-Assembled Ruthenium&#x2212;Polypyridyl Framework
 Encapsulating Discrete Water Cluster
;
_journal_issue 3
_journal_name_full 'Crystal Growth &amp; Design'
_journal_page_first 743
_journal_paper_doi 10.1021/cg0505719
_journal_volume 6
_journal_year 2006
_chemical_formula_moiety 'C69.50 H75 Cl4 N20 O14 Ru2'
_chemical_formula_sum 'C69.5 H75 Cl4 N20 O14 Ru2'
_chemical_formula_weight 1758.44
_chemical_name_common 'Ruthenium polypyridyl complex'
_chemical_name_systematic
; 
 ? 
;
_space_group_IT_number 14
_symmetry_cell_setting monoclinic
_symmetry_space_group_name_Hall '-P 2ybc'
_symmetry_space_group_name_H-M 'P 1 21/c 1'
_atom_sites_solution_hydrogens geom
_atom_sites_solution_primary direct
_atom_sites_solution_secondary difmap
_audit_creation_method SHELXL-97
_cell_angle_alpha 90.00
_cell_angle_beta 109.8040(10)
_cell_angle_gamma 90.00
_cell_formula_units_Z 4
_cell_length_a 14.2810(6)
_cell_length_b 21.7340(8)
_cell_length_c 28.3670(10)
_cell_measurement_reflns_used 9359
_cell_measurement_temperature 293(2)
_cell_measurement_theta_max 25.386
_cell_measurement_theta_min 2.409
_cell_volume 8283.9(5)
_computing_cell_refinement 'BRUKER SAINT'
_computing_data_collection 'BRUKER SMART'
_computing_data_reduction 'BRUKER SAINT'
_computing_molecular_graphics 'SHELXTL and PLATON'
_computing_publication_material SHELXTL
_computing_structure_refinement 'SHELXL-97 (Sheldrick, 1997)'
_computing_structure_solution 'SHELXS-97 (Sheldrick, 1990)'
_diffrn_ambient_temperature 293(2)
_diffrn_measured_fraction_theta_full 0.995
_diffrn_measured_fraction_theta_max 0.995
_diffrn_measurement_device ' Bruker Smart APEX'
_diffrn_measurement_device_type ' CCD Area Detector'
_diffrn_measurement_method 'Omega Scan'
_diffrn_radiation_monochromator graphite
_diffrn_radiation_source 'fine-focus sealed tube'
_diffrn_radiation_type MoK\a
_diffrn_radiation_wavelength 0.71073
_diffrn_reflns_av_R_equivalents 0.0488
_diffrn_reflns_av_sigmaI/netI 0.0625
_diffrn_reflns_limit_h_max 16
_diffrn_reflns_limit_h_min -16
_diffrn_reflns_limit_k_max 25
_diffrn_reflns_limit_k_min -23
_diffrn_reflns_limit_l_max 33
_diffrn_reflns_limit_l_min -31
_diffrn_reflns_number 41219
_diffrn_reflns_theta_full 25.00
_diffrn_reflns_theta_max 25.00
_diffrn_reflns_theta_min 1.72
_exptl_absorpt_coefficient_mu 0.564
_exptl_absorpt_correction_T_max 0.8907
_exptl_absorpt_correction_T_min 0.7334
_exptl_absorpt_correction_type multi-scan
_exptl_absorpt_process_details 'Bruker SADABS'
_exptl_crystal_colour red
_exptl_crystal_density_diffrn 1.410
_exptl_crystal_density_method 'not measured'
_exptl_crystal_description rectangular
_exptl_crystal_F_000 3600
_exptl_crystal_size_max 0.59
_exptl_crystal_size_mid 0.40
_exptl_crystal_size_min 0.21
_refine_diff_density_max 1.242
_refine_diff_density_min -0.417
_refine_diff_density_rms 0.119
_refine_ls_extinction_method none
_refine_ls_goodness_of_fit_ref 1.043
_refine_ls_hydrogen_treatment mixed
_refine_ls_matrix_type full
_refine_ls_number_parameters 1142
_refine_ls_number_reflns 14496
_refine_ls_number_restraints 30
_refine_ls_restrained_S_all 1.043
_refine_ls_R_factor_all 0.0940
_refine_ls_R_factor_gt 0.0643
_refine_ls_shift/su_max 0.137
_refine_ls_shift/su_mean 0.003
_refine_ls_structure_factor_coef Fsqd
_refine_ls_weighting_details 'calc w=1/[\s^2^(Fo^2^)+(0.1069P)^2^+9.4999P] where P=(Fo^2^+2Fc^2^)/3'
_refine_ls_weighting_scheme calc
_refine_ls_wR_factor_gt 0.1791
_refine_ls_wR_factor_ref 0.1974
_reflns_number_gt 9884
_reflns_number_total 14496
_reflns_threshold_expression >2sigma(I)
_cod_data_source_file cg0505719si20060130_083851.cif
_cod_data_source_block bpypdua
_cod_depositor_comments
;
The following automatic conversions were performed:

'_symmetry_cell_setting' value 'Monoclinic' changed to 'monoclinic'
according to /home/saulius/struct/CIF-dictionaries/cif_core.dic
dictionary named 'cif_core.dic' version 2.4.1 from 2010-06-29.

Automatic conversion script
Id: cif_fix_values 1715 2011-07-08 13:25:40Z adriana 
;
_cod_original_sg_symbol_H-M P21/c
_cod_original_formula_sum 'C69.50 H75 Cl4 N20 O14 Ru2'
_cod_database_code 4504758

loop_
_symmetry_equiv_pos_as_xyz
'x, y, z'
'-x, y+1/2, -z+1/2'
'-x, -y, -z'
'x, -y-1/2, z-1/2'

loop_
_atom_site_label
_atom_site_type_symbol
_atom_site_fract_x
_atom_site_fract_y
_atom_site_fract_z
_atom_site_U_iso_or_equiv
_atom_site_adp_type
_atom_site_occupancy
_atom_site_symmetry_multiplicity
_atom_site_calc_flag
_atom_site_refinement_flags
_atom_site_disorder_assembly
_atom_site_disorder_group
Ru1 Ru 0.84536(3) 0.821842(19) 0.405991(16) 0.03364(14) Uani 1 1 d . . .
O1 O 0.6904(3) 0.77668(19) 0.63377(15) 0.0513(11) Uani 1 1 d . . .
O2 O 0.4068(3) 0.93629(18) 0.48728(16) 0.0492(10) Uani 1 1 d . . .
N1 N 0.8360(3) 0.87439(18) 0.46452(15) 0.0319(9) Uani 1 1 d . . .
N2 N 0.7161(3) 0.7876(2) 0.41347(16) 0.0361(10) Uani 1 1 d . . .
N3 N 0.7576(3) 0.8767(2) 0.34920(17) 0.0395(11) Uani 1 1 d . . .
N4 N 0.8411(3) 0.7710(2) 0.34407(18) 0.0424(11) Uani 1 1 d . . .
N5 N 0.9806(3) 0.8566(2) 0.40869(17) 0.0371(10) Uani 1 1 d . . .
N6 N 0.9411(3) 0.7662(2) 0.45859(17) 0.0430(11) Uani 1 1 d . . .
N7 N 0.6791(3) 0.8627(2) 0.58558(16) 0.0382(11) Uani 1 1 d . . .
H7 H 0.7036 0.8888 0.6094 0.046 Uiso 1 1 calc R . .
N8 N 0.6146(3) 0.7765(2) 0.54811(16) 0.0393(11) Uani 1 1 d . . .
H8C H 0.6005 0.7380 0.5442 0.047 Uiso 1 1 calc R . .
N9 N 0.5768(3) 0.9280(2) 0.51728(18) 0.0412(11) Uani 1 1 d . . .
H9 H 0.5914 0.9665 0.5191 0.049 Uiso 1 1 calc R . .
N10 N 0.4871(3) 0.8427(2) 0.49490(17) 0.0379(10) Uani 1 1 d . . .
H10C H 0.4354 0.8194 0.4852 0.045 Uiso 1 1 calc R . .
C1 C 0.8995(4) 0.9175(2) 0.4898(2) 0.0396(13) Uani 1 1 d . . .
H1 H 0.9543 0.9262 0.4803 0.048 Uiso 1 1 calc R . .
C2 C 0.8881(4) 0.9501(3) 0.5294(2) 0.0436(14) Uani 1 1 d . . .
H2 H 0.9344 0.9799 0.5460 0.052 Uiso 1 1 calc R . .
C3 C 0.8075(4) 0.9379(2) 0.5438(2) 0.0376(12) Uani 1 1 d . . .
H3 H 0.7983 0.9588 0.5705 0.045 Uiso 1 1 calc R . .
C4 C 0.7403(3) 0.8936(2) 0.51782(19) 0.0312(11) Uani 1 1 d . . .
C5 C 0.7570(3) 0.8626(2) 0.47905(18) 0.0301(11) Uani 1 1 d . . .
C6 C 0.6906(4) 0.8134(2) 0.45123(19) 0.0332(12) Uani 1 1 d . . .
C7 C 0.6093(4) 0.7939(2) 0.46330(19) 0.0338(12) Uani 1 1 d . . .
C8 C 0.5494(4) 0.7475(3) 0.4348(2) 0.0434(14) Uani 1 1 d . A .
H8 H 0.4939 0.7338 0.4419 0.052 Uiso 1 1 calc R . .
C9 C 0.5739(4) 0.7218(3) 0.3955(2) 0.0507(15) Uani 1 1 d . . .
C10 C 0.6574(4) 0.7427(3) 0.3865(2) 0.0445(14) Uani 1 1 d . A .
H10 H 0.6738 0.7249 0.3605 0.053 Uiso 1 1 calc R . .
C11 C 0.6501(4) 0.8783(2) 0.5332(2) 0.0348(12) Uani 1 1 d . . .
C12 C 0.6640(4) 0.8033(3) 0.5932(2) 0.0401(13) Uani 1 1 d . . .
C13 C 0.4827(4) 0.9051(3) 0.4993(2) 0.0382(13) Uani 1 1 d . . .
C14 C 0.5893(4) 0.8198(2) 0.5085(2) 0.0339(12) Uani 1 1 d . . .
C15 C 0.7197(4) 0.9311(3) 0.3547(2) 0.0509(15) Uani 1 1 d . . .
H15 H 0.7351 0.9472 0.3868 0.061 Uiso 1 1 calc R . .
C16 C 0.6588(5) 0.9645(3) 0.3151(3) 0.070(2) Uani 1 1 d . . .
H16 H 0.6342 1.0025 0.3204 0.084 Uiso 1 1 calc R . .
C17 C 0.6351(6) 0.9410(4) 0.2680(3) 0.083(2) Uani 1 1 d . . .
H17 H 0.5939 0.9628 0.2406 0.100 Uiso 1 1 calc R . .
C18 C 0.6729(6) 0.8844(4) 0.2614(3) 0.077(2) Uani 1 1 d . . .
H18 H 0.6562 0.8674 0.2295 0.092 Uiso 1 1 calc R . .
C19 C 0.7355(4) 0.8530(3) 0.3022(2) 0.0471(14) Uani 1 1 d . . .
C20 C 0.7836(4) 0.7953(3) 0.2991(2) 0.0454(14) Uani 1 1 d . . .
C21 C 0.7773(5) 0.7662(3) 0.2546(3) 0.0638(19) Uani 1 1 d . . .
H21 H 0.7389 0.7834 0.2242 0.077 Uiso 1 1 calc R . .
C22 C 0.8273(6) 0.7122(4) 0.2553(3) 0.075(2) Uani 1 1 d . . .
H22 H 0.8221 0.6922 0.2256 0.089 Uiso 1 1 calc R . .
C23 C 0.8842(6) 0.6887(3) 0.2997(3) 0.071(2) Uani 1 1 d . . .
H23 H 0.9191 0.6523 0.3008 0.085 Uiso 1 1 calc R . .
C24 C 0.8904(5) 0.7188(3) 0.3440(3) 0.0594(17) Uani 1 1 d . . .
H24 H 0.9301 0.7021 0.3743 0.071 Uiso 1 1 calc R . .
C25 C 0.9939(4) 0.9028(3) 0.3802(2) 0.0440(14) Uani 1 1 d . . .
H25 H 0.9384 0.9201 0.3563 0.053 Uiso 1 1 calc R . .
C26 C 1.0872(5) 0.9258(3) 0.3851(2) 0.0538(16) Uani 1 1 d . . .
H26 H 1.0948 0.9575 0.3647 0.065 Uiso 1 1 calc R . .
C27 C 1.1687(5) 0.9000(3) 0.4213(3) 0.0609(18) Uani 1 1 d . . .
H27 H 1.2323 0.9149 0.4259 0.073 Uiso 1 1 calc R . .
C28 C 1.1561(4) 0.8533(3) 0.4500(3) 0.0598(18) Uani 1 1 d . . .
H28 H 1.2108 0.8357 0.4742 0.072 Uiso 1 1 calc R . .
C29 C 1.0610(4) 0.8316(3) 0.4431(2) 0.0449(14) Uani 1 1 d . . .
C30 C 1.0395(4) 0.7810(3) 0.4718(3) 0.0538(16) Uani 1 1 d . . .
C31 C 1.1112(5) 0.7489(4) 0.5090(3) 0.093(3) Uani 1 1 d . . .
H31 H 1.1781 0.7594 0.5175 0.111 Uiso 1 1 calc R . .
C32 C 1.0831(7) 0.7018(4) 0.5330(4) 0.103(3) Uani 1 1 d . . .
H32 H 1.1308 0.6810 0.5586 0.124 Uiso 1 1 calc R . .
C33 C 0.9853(6) 0.6850(4) 0.5197(3) 0.087(3) Uani 1 1 d . . .
H33 H 0.9659 0.6516 0.5347 0.104 Uiso 1 1 calc R . .
C34 C 0.9161(5) 0.7195(3) 0.4831(3) 0.0593(17) Uani 1 1 d . . .
H34 H 0.8490 0.7099 0.4751 0.071 Uiso 1 1 calc R . .
Ru2 Ru 0.19864(3) 0.67713(2) 0.726366(16) 0.03621(15) Uani 1 1 d . . .
O3 O 0.6495(3) 0.5938(2) 0.63563(19) 0.0711(14) Uani 1 1 d . . .
O4 O 0.3542(3) 0.7492(2) 0.50191(15) 0.0540(11) Uani 1 1 d . . .
N11 N 0.3233(3) 0.7181(2) 0.71931(17) 0.0382(10) Uani 1 1 d . . .
N12 N 0.2133(3) 0.6297(2) 0.66652(16) 0.0369(10) Uani 1 1 d . B .
N13 N 0.0926(3) 0.7305(2) 0.67583(18) 0.0449(12) Uani 1 1 d . . .
N14 N 0.0700(3) 0.6345(2) 0.72634(17) 0.0403(11) Uani 1 1 d . . .
N15 N 0.2023(3) 0.7245(2) 0.78968(18) 0.0447(12) Uani 1 1 d . . .
N16 N 0.2962(3) 0.6233(2) 0.78065(18) 0.0431(11) Uani 1 1 d . . .
N17 N 0.5598(3) 0.6802(2) 0.63785(19) 0.0465(12) Uani 1 1 d . . .
H17D H 0.6091 0.7050 0.6497 0.056 Uiso 1 1 calc R . .
N18 N 0.4781(3) 0.5945(2) 0.6111(2) 0.0505(13) Uani 1 1 d . B .
H18D H 0.4676 0.5555 0.6080 0.061 Uiso 1 1 calc R . .
N19 N 0.4250(3) 0.7445(2) 0.58751(17) 0.0447(12) Uani 1 1 d . . .
H19D H 0.4337 0.7834 0.5931 0.054 Uiso 1 1 calc R . .
N20 N 0.3676(3) 0.6593(2) 0.54705(18) 0.0454(12) Uani 1 1 d . B .
H20D H 0.3425 0.6345 0.5223 0.054 Uiso 1 1 calc R . .
C35 C 0.3807(4) 0.7618(3) 0.7493(2) 0.0480(15) Uani 1 1 d . B .
H35 H 0.3620 0.7772 0.7754 0.058 Uiso 1 1 calc R . .
C36 C 0.4659(5) 0.7844(3) 0.7430(2) 0.0522(16) Uani 1 1 d . . .
C37 C 0.4933(4) 0.7628(3) 0.7038(2) 0.0439(14) Uani 1 1 d . B .
H37 H 0.5506 0.7772 0.6990 0.053 Uiso 1 1 calc R . .
C38 C 0.4342(4) 0.7191(2) 0.6718(2) 0.0373(12) Uani 1 1 d . . .
C39 C 0.3515(4) 0.6967(2) 0.6815(2) 0.0351(12) Uani 1 1 d . B .
C40 C 0.2911(4) 0.6475(2) 0.6523(2) 0.0349(12) Uani 1 1 d . . .
C41 C 0.3130(4) 0.6188(2) 0.6137(2) 0.0369(12) Uani 1 1 d . B .
C42 C 0.2533(4) 0.5700(3) 0.5889(2) 0.0499(15) Uani 1 1 d . . .
H42 H 0.2660 0.5494 0.5629 0.060 Uiso 1 1 calc R B .
C43 C 0.1736(5) 0.5528(3) 0.6042(2) 0.0534(16) Uani 1 1 d . B .
H43 H 0.1332 0.5201 0.5885 0.064 Uiso 1 1 calc R . .
C44 C 0.1548(4) 0.5834(3) 0.6415(2) 0.0445(14) Uani 1 1 d . . .
H44 H 0.0999 0.5721 0.6501 0.053 Uiso 1 1 calc R B .
C45 C 0.4561(4) 0.6987(2) 0.6261(2) 0.0373(12) Uani 1 1 d . B .
C46 C 0.5705(4) 0.6202(3) 0.6282(2) 0.0497(15) Uani 1 1 d . . .
C47 C 0.3802(4) 0.7200(3) 0.5412(2) 0.0424(14) Uani 1 1 d . . .
C48 C 0.4003(4) 0.6397(2) 0.5989(2) 0.0385(13) Uani 1 1 d . . .
C49 C 0.1098(5) 0.7793(3) 0.6518(3) 0.0598(18) Uani 1 1 d . . .
H49 H 0.1753 0.7915 0.6580 0.072 Uiso 1 1 calc R . .
C50 C 0.0343(6) 0.8125(3) 0.6178(3) 0.082(3) Uani 1 1 d . . .
H50 H 0.0486 0.8466 0.6016 0.098 Uiso 1 1 calc R . .
C51 C -0.0610(6) 0.7944(4) 0.6086(4) 0.098(3) Uani 1 1 d . . .
H51 H -0.1128 0.8159 0.5856 0.118 Uiso 1 1 calc R . .
C52 C -0.0815(5) 0.7449(4) 0.6330(3) 0.085(3) Uani 1 1 d . . .
H52 H -0.1469 0.7328 0.6271 0.102 Uiso 1 1 calc R . .
C53 C -0.0029(4) 0.7129(3) 0.6667(2) 0.0522(16) Uani 1 1 d . . .
C54 C -0.0162(4) 0.6593(3) 0.6945(2) 0.0506(16) Uani 1 1 d . . .
C55 C -0.1076(5) 0.6339(4) 0.6908(3) 0.069(2) Uani 1 1 d . . .
H55 H -0.1659 0.6503 0.6684 0.083 Uiso 1 1 calc R . .
C56 C -0.1119(5) 0.5848(4) 0.7200(3) 0.073(2) Uani 1 1 d . . .
H56 H -0.1729 0.5682 0.7184 0.087 Uiso 1 1 calc R . .
C57 C -0.0246(5) 0.5601(3) 0.7518(3) 0.0614(18) Uani 1 1 d . . .
H57 H -0.0257 0.5262 0.7716 0.074 Uiso 1 1 calc R . .
C58 C 0.0642(4) 0.5862(3) 0.7536(2) 0.0509(15) Uani 1 1 d . . .
H58 H 0.1229 0.5691 0.7751 0.061 Uiso 1 1 calc R . .
C59 C 0.1513(5) 0.7749(3) 0.7918(3) 0.0618(18) Uani 1 1 d . . .
H59 H 0.1086 0.7914 0.7620 0.074 Uiso 1 1 calc R . .
C60 C 0.1588(6) 0.8034(4) 0.8358(3) 0.077(2) Uani 1 1 d . . .
H45' H 0.1215 0.8385 0.8359 0.092 Uiso 1 1 calc R . .
C61 C 0.2219(6) 0.7799(4) 0.8799(3) 0.082(2) Uani 1 1 d . . .
H61 H 0.2286 0.7989 0.9102 0.099 Uiso 1 1 calc R . .
C62 C 0.2749(5) 0.7278(4) 0.8786(3) 0.067(2) Uani 1 1 d . . .
H62 H 0.3176 0.7109 0.9082 0.080 Uiso 1 1 calc R . .
C63 C 0.2647(4) 0.7005(3) 0.8332(2) 0.0475(15) Uani 1 1 d . . .
C64 C 0.3187(4) 0.6450(3) 0.8282(2) 0.0483(15) Uani 1 1 d . . .
C65 C 0.3892(5) 0.6149(4) 0.8675(3) 0.071(2) Uani 1 1 d . . .
H65 H 0.4041 0.6294 0.9000 0.085 Uiso 1 1 calc R . .
C66 C 0.4372(6) 0.5638(4) 0.8585(3) 0.082(2) Uani 1 1 d . . .
H66 H 0.4860 0.5442 0.8846 0.098 Uiso 1 1 calc R . .
C67 C 0.4128(5) 0.5429(3) 0.8120(3) 0.068(2) Uani 1 1 d . . .
H67 H 0.4429 0.5075 0.8056 0.082 Uiso 1 1 calc R . .
C68 C 0.3429(4) 0.5732(3) 0.7729(3) 0.0535(16) Uani 1 1 d . . .
H68 H 0.3282 0.5584 0.7405 0.064 Uiso 1 1 calc R . .
C69 C 0.4978(15) 0.6636(9) 0.3666(7) 0.102(6) Uani 0.50 1 d P A 1
C69' C 0.527(2) 0.8482(15) 0.7769(10) 0.159(11) Uani 0.50 1 d P B 2
C70 C 0.6948(17) 0.6559(7) 0.5433(8) 0.102(7) Uani 0.50 1 d P . .
H70A H 0.7231 0.6400 0.5195 0.152 Uiso 0.50 1 calc PR . .
H70B H 0.7210 0.6336 0.5742 0.152 Uiso 0.50 1 calc PR . .
H70C H 0.7113 0.6987 0.5492 0.152 Uiso 0.50 1 calc PR . .
O5 O 0.5898(12) 0.6491(4) 0.5240(4) 0.093(4) Uani 0.50 1 d P . .
H5'A H 0.5655 0.6773 0.5046 0.112 Uiso 0.50 1 calc PR . .
Cl1 Cl 0.19596(17) 0.45306(11) 0.82746(8) 0.0897(7) Uani 1 1 d . . .
Cl2 Cl 0.85556(16) 0.44128(11) 0.92974(10) 0.1010(8) Uani 1 1 d . . .
Cl3 Cl 0.6469(4) 0.4749(2) 0.9303(2) 0.1046(15) Uani 0.50 1 d P . .
Cl4 Cl 0.4644(4) 0.8718(2) 0.6184(2) 0.1033(15) Uani 0.50 1 d P . .
Cl5 Cl 0.3716(4) 0.3877(3) 0.7979(2) 0.1150(17) Uani 0.50 1 d P . .
Cl6 Cl 0.7045(5) 0.3622(4) 0.8485(4) 0.182(4) Uani 0.50 1 d P . .
O6 O 0.7438(8) 0.5894(5) 0.4798(5) 0.086(3) Uani 0.50 1 d PD . .
O7 O -0.0130(8) 0.3913(5) 0.7695(4) 0.077(3) Uani 0.50 1 d PD . .
O8 O 0.9550(10) 0.4567(7) 0.6579(7) 0.121(5) Uani 0.50 1 d PD . .
O9 O 0.1595(8) 0.4691(4) 0.7102(4) 0.062(2) Uani 0.50 1 d PD . .
O10 O 0.4378(9) 0.4652(6) 0.5858(10) 0.177(9) Uani 0.50 1 d PD . .
O11 O 0.8910(8) 0.4640(4) 0.8259(4) 0.196(5) Uani 1 1 d . . .
O12 O 0.7240(19) 0.4755(9) 0.6241(9) 0.191(9) Uani 0.50 1 d PD . .
O13 O 0.9833(14) 0.4041(7) 0.5773(7) 0.145(6) Uani 0.50 1 d PD . .
O14 O 0.4091(15) 0.6035(6) 0.3248(5) 0.133(6) Uani 0.50 1 d PD C 3
H14A H 0.460(7) 0.573(5) 0.328(4) 0.050 Uiso 0.50 1 d PD D 3
H14B H 0.385(8) 0.613(5) 0.351(3) 0.050 Uiso 0.50 1 d PD E 3
O14' O 0.2637(16) 0.6001(7) 0.2421(8) 0.178(8) Uani 0.50 1 d P F 4
O15 O 0.2144(13) 0.3901(6) 0.5981(9) 0.175(9) Uani 0.50 1 d PD . .
O16 O 0.3726(10) 0.4283(6) 0.6958(4) 0.213(6) Uani 1 1 d D . .
O17 O 0.9045(14) 0.5562(14) 0.5768(13) 0.299(19) Uani 0.50 1 d P G 5
O17' O 0.9282(13) 0.5079(9) 0.5199(7) 0.175(8) Uani 0.50 1 d P H 6
O18 O 0.2513(8) 0.5819(4) 0.4635(3) 0.185(4) Uani 1 1 d . . .
O19 O 0.584(2) 0.3924(15) 0.5686(17) 0.39(3) Uani 0.50 1 d P . .
H6A H 0.781(8) 0.562(3) 0.505(3) 0.050 Uiso 0.50 1 d PD . .
H6B H 0.738(8) 0.6305(18) 0.489(3) 0.050 Uiso 0.50 1 d PD . .
H7A H -0.029(7) 0.405(5) 0.7362(15) 0.050 Uiso 0.50 1 d PD . .
H7B H 0.045(5) 0.399(5) 0.796(2) 0.050 Uiso 0.50 1 d PD . .
H8A H 0.911(8) 0.443(5) 0.675(4) 0.050 Uiso 0.50 1 d PD . .
H8B H 0.946(8) 0.495(3) 0.641(4) 0.050 Uiso 0.50 1 d PD . .
H9A H 0.202(7) 0.446(4) 0.698(4) 0.050 Uiso 0.50 1 d PD . .
H9B H 0.146(8) 0.454(4) 0.738(3) 0.050 Uiso 0.50 1 d PD . .
H10A H 0.467(8) 0.460(7) 0.6206(14) 0.050 Uiso 0.50 1 d PD . .
H10B H 0.469(8) 0.466(7) 0.561(3) 0.050 Uiso 0.50 1 d PD . .
H12A H 0.753(9) 0.509(4) 0.612(4) 0.050 Uiso 0.50 1 d PD . .
H12B H 0.718(9) 0.473(5) 0.656(2) 0.050 Uiso 0.50 1 d PD . .
H13A H 0.976(9) 0.433(4) 0.551(2) 0.050 Uiso 0.50 1 d PD . .
H13B H 1.006(8) 0.421(4) 0.6108(14) 0.050 Uiso 0.50 1 d PD . .
H15A H 0.250(6) 0.396(6) 0.6337(15) 0.050 Uiso 0.50 1 d PD . .
H15B H 0.144(2) 0.391(6) 0.587(3) 0.050 Uiso 0.50 1 d PD . .
H16A H 0.441(2) 0.438(3) 0.706(3) 0.050 Uiso 1 1 d D . .
H16B H 0.334(4) 0.391(2) 0.687(3) 0.050 Uiso 1 1 d D . .

loop_
_atom_site_aniso_label
_atom_site_aniso_U_11
_atom_site_aniso_U_22
_atom_site_aniso_U_33
_atom_site_aniso_U_23
_atom_site_aniso_U_13
_atom_site_aniso_U_12
Ru1 0.0308(2) 0.0411(3) 0.0303(3) -0.00318(19) 0.01194(18) -0.00275(18)
O1 0.044(2) 0.068(3) 0.040(3) 0.010(2) 0.0114(18) -0.0108(19)
O2 0.036(2) 0.058(2) 0.055(3) 0.000(2) 0.0166(19) 0.0066(19)
N1 0.030(2) 0.038(2) 0.029(2) -0.0022(19) 0.0110(18) -0.0059(18)
N2 0.031(2) 0.045(3) 0.032(3) -0.005(2) 0.0105(19) -0.0060(19)
N3 0.036(2) 0.048(3) 0.035(3) -0.001(2) 0.012(2) -0.002(2)
N4 0.042(3) 0.044(3) 0.045(3) -0.011(2) 0.019(2) -0.002(2)
N5 0.033(2) 0.043(3) 0.038(3) -0.007(2) 0.016(2) -0.0034(19)
N6 0.040(3) 0.050(3) 0.039(3) -0.001(2) 0.013(2) 0.003(2)
N7 0.043(3) 0.045(3) 0.028(3) -0.004(2) 0.015(2) -0.014(2)
N8 0.043(3) 0.042(3) 0.030(3) 0.003(2) 0.008(2) -0.008(2)
N9 0.032(2) 0.037(2) 0.055(3) 0.002(2) 0.015(2) -0.0002(19)
N10 0.029(2) 0.045(3) 0.039(3) -0.001(2) 0.0100(19) -0.0043(19)
C1 0.035(3) 0.046(3) 0.042(3) -0.006(3) 0.018(2) -0.010(2)
C2 0.039(3) 0.051(3) 0.041(4) -0.008(3) 0.014(3) -0.014(3)
C3 0.036(3) 0.047(3) 0.032(3) -0.005(2) 0.014(2) -0.006(2)
C4 0.025(2) 0.037(3) 0.033(3) 0.004(2) 0.012(2) -0.003(2)
C5 0.027(2) 0.034(3) 0.027(3) 0.001(2) 0.006(2) -0.001(2)
C6 0.031(3) 0.038(3) 0.027(3) 0.003(2) 0.006(2) 0.001(2)
C7 0.030(3) 0.038(3) 0.031(3) 0.000(2) 0.007(2) -0.002(2)
C8 0.035(3) 0.053(3) 0.043(4) -0.006(3) 0.014(3) -0.011(3)
C9 0.046(3) 0.056(4) 0.049(4) -0.016(3) 0.015(3) -0.012(3)
C10 0.041(3) 0.054(4) 0.040(3) -0.013(3) 0.016(3) -0.016(3)
C11 0.029(3) 0.045(3) 0.033(3) 0.000(2) 0.013(2) -0.003(2)
C12 0.031(3) 0.054(3) 0.036(3) 0.004(3) 0.014(2) -0.003(2)
C13 0.031(3) 0.058(4) 0.026(3) 0.001(3) 0.010(2) 0.001(3)
C14 0.030(3) 0.043(3) 0.030(3) -0.002(2) 0.012(2) -0.007(2)
C15 0.049(3) 0.059(4) 0.040(4) 0.004(3) 0.010(3) 0.009(3)
C16 0.071(5) 0.065(4) 0.069(5) 0.003(4) 0.017(4) 0.018(4)
C17 0.075(5) 0.095(6) 0.064(6) 0.013(5) 0.005(4) 0.027(5)
C18 0.072(5) 0.103(6) 0.042(4) -0.002(4) 0.002(4) 0.013(4)
C19 0.036(3) 0.067(4) 0.034(3) 0.000(3) 0.005(2) -0.004(3)
C20 0.038(3) 0.063(4) 0.035(3) -0.006(3) 0.012(3) -0.007(3)
C21 0.070(4) 0.082(5) 0.039(4) -0.017(4) 0.017(3) -0.004(4)
C22 0.081(5) 0.094(6) 0.052(5) -0.033(4) 0.026(4) -0.008(4)
C23 0.082(5) 0.063(4) 0.076(6) -0.027(4) 0.037(4) 0.004(4)
C24 0.059(4) 0.059(4) 0.061(5) -0.008(3) 0.022(3) 0.000(3)
C25 0.043(3) 0.054(4) 0.036(3) -0.005(3) 0.016(3) -0.008(3)
C26 0.055(4) 0.062(4) 0.053(4) -0.010(3) 0.030(3) -0.016(3)
C27 0.043(4) 0.074(5) 0.071(5) -0.016(4) 0.026(3) -0.015(3)
C28 0.036(3) 0.071(4) 0.070(5) -0.002(4) 0.015(3) 0.002(3)
C29 0.029(3) 0.057(4) 0.050(4) -0.008(3) 0.015(3) 0.001(3)
C30 0.041(3) 0.060(4) 0.059(4) 0.004(3) 0.015(3) 0.006(3)
C31 0.042(4) 0.113(7) 0.108(7) 0.046(6) 0.005(4) 0.011(4)
C32 0.076(6) 0.109(7) 0.110(8) 0.062(6) 0.011(5) 0.025(5)
C33 0.083(6) 0.074(5) 0.094(7) 0.044(5) 0.016(5) 0.006(4)
C34 0.056(4) 0.063(4) 0.060(4) 0.017(3) 0.020(3) 0.000(3)
Ru2 0.0313(2) 0.0458(3) 0.0311(3) 0.0065(2) 0.01000(19) 0.00015(18)
O3 0.045(3) 0.084(3) 0.085(4) 0.006(3) 0.023(2) 0.018(2)
O4 0.045(2) 0.079(3) 0.032(2) 0.018(2) 0.0062(18) -0.011(2)
N11 0.036(2) 0.042(3) 0.036(3) 0.002(2) 0.012(2) -0.005(2)
N12 0.032(2) 0.042(3) 0.035(3) 0.007(2) 0.0101(19) -0.0038(19)
N13 0.043(3) 0.053(3) 0.037(3) 0.008(2) 0.011(2) 0.003(2)
N14 0.033(2) 0.055(3) 0.032(3) 0.006(2) 0.0106(19) 0.000(2)
N15 0.038(2) 0.062(3) 0.037(3) 0.001(2) 0.015(2) -0.003(2)
N16 0.033(2) 0.054(3) 0.039(3) 0.006(2) 0.009(2) -0.002(2)
N17 0.031(2) 0.065(3) 0.044(3) -0.003(2) 0.012(2) -0.005(2)
N18 0.045(3) 0.045(3) 0.063(4) -0.001(2) 0.021(2) 0.002(2)
N19 0.054(3) 0.043(3) 0.033(3) 0.006(2) 0.011(2) -0.006(2)
N20 0.049(3) 0.055(3) 0.031(3) -0.001(2) 0.012(2) -0.014(2)
C35 0.047(3) 0.059(4) 0.039(4) -0.007(3) 0.016(3) -0.009(3)
C36 0.053(4) 0.056(4) 0.044(4) -0.004(3) 0.013(3) -0.011(3)
C37 0.034(3) 0.050(3) 0.046(4) 0.000(3) 0.013(3) -0.009(2)
C38 0.033(3) 0.042(3) 0.035(3) 0.009(2) 0.009(2) 0.000(2)
C39 0.031(3) 0.040(3) 0.033(3) 0.006(2) 0.008(2) -0.001(2)
C40 0.030(3) 0.041(3) 0.031(3) 0.008(2) 0.006(2) -0.005(2)
C41 0.033(3) 0.040(3) 0.035(3) 0.006(2) 0.008(2) 0.000(2)
C42 0.052(4) 0.052(4) 0.046(4) -0.006(3) 0.018(3) -0.012(3)
C43 0.056(4) 0.050(4) 0.053(4) -0.007(3) 0.016(3) -0.021(3)
C44 0.040(3) 0.049(3) 0.046(4) 0.005(3) 0.016(3) -0.008(3)
C45 0.034(3) 0.045(3) 0.032(3) 0.008(2) 0.010(2) -0.003(2)
C46 0.045(4) 0.066(4) 0.040(4) 0.009(3) 0.019(3) 0.004(3)
C47 0.029(3) 0.061(4) 0.038(4) 0.006(3) 0.013(2) -0.009(3)
C48 0.039(3) 0.046(3) 0.030(3) 0.001(2) 0.011(2) -0.003(2)
C49 0.059(4) 0.059(4) 0.057(4) 0.014(3) 0.013(3) -0.003(3)
C50 0.082(6) 0.070(5) 0.083(6) 0.038(4) 0.014(5) 0.007(4)
C51 0.059(5) 0.092(6) 0.117(8) 0.054(6) -0.006(5) 0.015(4)
C52 0.040(4) 0.091(6) 0.110(7) 0.039(5) 0.008(4) 0.011(4)
C53 0.033(3) 0.068(4) 0.049(4) 0.014(3) 0.006(3) 0.008(3)
C54 0.036(3) 0.064(4) 0.055(4) 0.008(3) 0.019(3) 0.005(3)
C55 0.035(3) 0.088(5) 0.081(6) 0.013(4) 0.014(3) -0.001(3)
C56 0.045(4) 0.091(5) 0.088(6) 0.006(5) 0.030(4) -0.021(4)
C57 0.062(4) 0.062(4) 0.063(5) 0.009(3) 0.025(4) -0.017(3)
C58 0.042(3) 0.060(4) 0.051(4) 0.015(3) 0.018(3) 0.000(3)
C59 0.059(4) 0.076(5) 0.050(4) -0.005(4) 0.017(3) 0.012(4)
C60 0.080(5) 0.079(5) 0.074(6) -0.016(4) 0.030(5) 0.012(4)
C61 0.085(6) 0.103(7) 0.062(6) -0.024(5) 0.031(4) -0.006(5)
C62 0.063(4) 0.095(6) 0.040(4) -0.009(4) 0.014(3) -0.012(4)
C63 0.042(3) 0.066(4) 0.035(4) 0.003(3) 0.015(3) -0.009(3)
C64 0.041(3) 0.066(4) 0.036(4) 0.012(3) 0.009(3) -0.004(3)
C65 0.064(4) 0.094(6) 0.039(4) 0.009(4) -0.003(3) 0.004(4)
C66 0.069(5) 0.097(6) 0.059(5) 0.027(5) -0.006(4) 0.024(4)
C67 0.049(4) 0.067(5) 0.078(6) 0.015(4) 0.007(4) 0.015(3)
C68 0.046(3) 0.054(4) 0.058(4) 0.007(3) 0.014(3) 0.006(3)
C69 0.113(15) 0.118(15) 0.084(14) -0.005(11) 0.044(11) 0.018(12)
C69' 0.14(2) 0.22(3) 0.104(19) 0.04(2) 0.020(15) -0.02(2)
C70 0.156(19) 0.032(8) 0.111(16) 0.006(9) 0.038(14) 0.025(10)
O5 0.180(13) 0.040(5) 0.069(8) 0.003(5) 0.054(8) -0.008(7)
Cl1 0.1105(16) 0.1019(15) 0.0602(12) 0.0262(11) 0.0335(11) 0.0549(13)
Cl2 0.0640(12) 0.1093(17) 0.119(2) -0.0389(15) 0.0169(12) 0.0093(11)
Cl3 0.113(4) 0.109(4) 0.101(4) 0.005(3) 0.047(3) 0.007(3)
Cl4 0.100(3) 0.087(3) 0.116(4) 0.009(3) 0.027(3) -0.005(2)
Cl5 0.111(4) 0.110(4) 0.123(5) 0.008(3) 0.038(3) 0.023(3)
Cl6 0.125(5) 0.193(7) 0.244(9) -0.096(7) 0.082(6) -0.024(5)
O6 0.065(7) 0.068(7) 0.125(11) -0.019(7) 0.031(7) -0.007(5)
O7 0.073(7) 0.070(6) 0.097(8) -0.034(7) 0.043(6) -0.015(5)
O8 0.110(11) 0.099(10) 0.127(13) -0.051(9) 0.005(8) 0.016(8)
O9 0.091(7) 0.049(5) 0.050(6) 0.011(4) 0.031(5) 0.002(5)
O10 0.067(8) 0.050(7) 0.37(3) -0.075(14) 0.012(12) 0.004(6)
O11 0.275(12) 0.117(6) 0.279(13) 0.015(7) 0.202(11) -0.013(7)
O12 0.24(2) 0.129(15) 0.20(2) -0.024(15) 0.078(19) 0.074(16)
O13 0.185(16) 0.131(12) 0.130(13) -0.002(10) 0.067(13) 0.081(12)
O14 0.200(18) 0.086(10) 0.090(10) 0.020(8) 0.017(10) -0.064(10)
O14' 0.26(2) 0.103(11) 0.20(2) -0.073(12) 0.121(17) -0.049(13)
O15 0.135(14) 0.044(7) 0.33(3) -0.031(12) 0.050(15) 0.004(9)
O16 0.300(14) 0.292(14) 0.079(7) 0.090(9) 0.104(10) 0.190(12)
O17 0.107(14) 0.29(3) 0.42(4) 0.17(3) -0.01(2) -0.059(17)
O17' 0.140(13) 0.192(17) 0.126(14) -0.066(13) -0.040(11) -0.029(12)
O18 0.272(11) 0.199(9) 0.079(5) -0.038(6) 0.052(6) -0.122(8)
O19 0.23(3) 0.34(4) 0.68(7) -0.33(4) 0.26(4) -0.13(3)

loop_
_atom_type_symbol
_atom_type_description
_atom_type_scat_dispersion_real
_atom_type_scat_dispersion_imag
_atom_type_scat_source
C C 0.0033 0.0016 'International Tables Vol C Tables 4.2.6.8 and 6.1.1.4'
N N 0.0061 0.0033 'International Tables Vol C Tables 4.2.6.8 and 6.1.1.4'
O O 0.0106 0.0060 'International Tables Vol C Tables 4.2.6.8 and 6.1.1.4'
Ru Ru -1.2594 0.8363 'International Tables Vol C Tables 4.2.6.8 and 6.1.1.4'
H H 0.0000 0.0000 'International Tables Vol C Tables 4.2.6.8 and 6.1.1.4'
Cl Cl 0.1484 0.1585 'International Tables Vol C Tables 4.2.6.8 and 6.1.1.4'

loop_
_geom_angle_atom_site_label_1
_geom_angle_atom_site_label_2
_geom_angle_atom_site_label_3
_geom_angle
N6 Ru1 N5 78.56(18)
N6 Ru1 N3 174.62(19)
N5 Ru1 N3 97.59(18)
N6 Ru1 N1 87.11(17)
N5 Ru1 N1 94.78(16)
N3 Ru1 N1 97.01(17)
N6 Ru1 N4 97.16(19)
N5 Ru1 N4 89.14(17)
N3 Ru1 N4 78.93(18)
N1 Ru1 N4 174.72(17)
N6 Ru1 N2 96.46(18)
N5 Ru1 N2 172.43(17)
N3 Ru1 N2 87.74(17)
N1 Ru1 N2 79.18(16)
N4 Ru1 N2 97.19(17)
C1 N1 C5 117.2(4)
C1 N1 Ru1 127.3(4)
C5 N1 Ru1 115.5(3)
C10 N2 C6 117.7(4)
C10 N2 Ru1 127.5(4)
C6 N2 Ru1 114.7(3)
C15 N3 C19 118.8(5)
C15 N3 Ru1 126.0(4)
C19 N3 Ru1 115.2(4)
C24 N4 C20 118.4(5)
C24 N4 Ru1 126.5(4)
C20 N4 Ru1 115.1(4)
C25 N5 C29 118.6(5)
C25 N5 Ru1 125.2(4)
C29 N5 Ru1 116.1(4)
C34 N6 C30 117.7(5)
C34 N6 Ru1 126.4(4)
C30 N6 Ru1 115.7(4)
C12 N7 C11 112.7(4)
C12 N7 H7 123.7
C11 N7 H7 123.7
C12 N8 C14 111.9(4)
C12 N8 H8C 124.1
C14 N8 H8C 124.1
C13 N9 C11 111.0(4)
C13 N9 H9 124.5
C11 N9 H9 124.5
C13 N10 C14 112.7(4)
C13 N10 H10C 123.7
C14 N10 H10C 123.7
N1 C1 C2 123.5(5)
N1 C1 H1 118.3
C2 C1 H1 118.3
C3 C2 C1 118.9(5)
C3 C2 H2 120.5
C1 C2 H2 120.5
C2 C3 C4 118.5(5)
C2 C3 H3 120.7
C4 C3 H3 120.8
C5 C4 C3 119.3(5)
C5 C4 C11 120.7(4)
C3 C4 C11 119.9(5)
N1 C5 C4 122.6(4)
N1 C5 C6 115.3(4)
C4 C5 C6 122.0(5)
N2 C6 C7 122.6(5)
N2 C6 C5 115.2(4)
C7 C6 C5 122.2(5)
C6 C7 C8 118.7(5)
C6 C7 C14 120.8(4)
C8 C7 C14 120.4(5)
C7 C8 C9 119.0(5)
C7 C8 H8 120.5
C9 C8 H8 120.5
C10 C9 C8 119.0(5)
C10 C9 C69 127.7(8)
C8 C9 C69 113.2(8)
N2 C10 C9 123.0(5)
N2 C10 H10 118.5
C9 C10 H10 118.5
N7 C11 N9 114.6(4)
N7 C11 C4 111.6(4)
N9 C11 C4 109.5(4)
N7 C11 C14 101.2(4)
N9 C11 C14 103.3(4)
C4 C11 C14 116.3(4)
O1 C12 N7 126.1(5)
O1 C12 N8 125.2(5)
N7 C12 N8 108.7(5)
O2 C13 N9 124.8(5)
O2 C13 N10 126.0(5)
N9 C13 N10 109.1(4)
N8 C14 N10 113.5(4)
N8 C14 C7 110.7(4)
N10 C14 C7 111.1(4)
N8 C14 C11 103.3(4)
N10 C14 C11 101.3(4)
C7 C14 C11 116.5(4)
N3 C15 C16 122.9(6)
N3 C15 H15 118.5
C16 C15 H15 118.5
C17 C16 C15 118.9(7)
C17 C16 H16 120.6
C15 C16 H16 120.6
C16 C17 C18 119.2(7)
C16 C17 H17 120.4
C18 C17 H17 120.4
C19 C18 C17 119.9(7)
C19 C18 H18 120.0
C17 C18 H18 120.0
N3 C19 C18 120.2(6)
N3 C19 C20 115.5(5)
C18 C19 C20 124.3(6)
N4 C20 C21 120.4(6)
N4 C20 C19 115.2(5)
C21 C20 C19 124.4(6)
C22 C21 C20 120.3(7)
C22 C21 H21 119.8
C20 C21 H21 119.8
C23 C22 C21 119.0(7)
C23 C22 H22 120.5
C21 C22 H22 120.5
C22 C23 C24 119.9(7)
C22 C23 H23 120.0
C24 C23 H23 120.0
N4 C24 C23 122.0(7)
N4 C24 H24 119.0
C23 C24 H24 119.0
N5 C25 C26 122.5(6)
N5 C25 H25 118.7
C26 C25 H25 118.7
C27 C26 C25 117.9(6)
C27 C26 H26 121.1
C25 C26 H26 121.1
C28 C27 C26 120.0(6)
C28 C27 H27 120.0
C26 C27 H27 120.0
C27 C28 C29 119.7(6)
C27 C28 H28 120.2
C29 C28 H28 120.2
N5 C29 C28 121.3(6)
N5 C29 C30 114.8(5)
C28 C29 C30 123.9(6)
N6 C30 C31 121.2(6)
N6 C30 C29 114.5(5)
C31 C30 C29 124.3(6)
C32 C31 C30 119.4(7)
C32 C31 H31 120.3
C30 C31 H31 120.3
C31 C32 C33 120.7(7)
C31 C32 H32 119.7
C33 C32 H32 119.7
C32 C33 C34 117.6(7)
C32 C33 H33 121.2
C34 C33 H33 121.2
N6 C34 C33 123.2(7)
N6 C34 H34 118.4
C33 C34 H34 118.4
N15 Ru2 N13 96.95(19)
N15 Ru2 N16 79.68(19)
N13 Ru2 N16 174.78(19)
N15 Ru2 N14 89.10(18)
N13 Ru2 N14 78.85(18)
N16 Ru2 N14 97.04(17)
N15 Ru2 N12 173.14(17)
N13 Ru2 N12 87.97(18)
N16 Ru2 N12 95.74(18)
N14 Ru2 N12 96.56(17)
N15 Ru2 N11 95.80(18)
N13 Ru2 N11 98.35(18)
N16 Ru2 N11 86.00(17)
N14 Ru2 N11 174.64(18)
N12 Ru2 N11 78.69(17)
C39 N11 C35 117.6(5)
C39 N11 Ru2 115.4(3)
C35 N11 Ru2 127.0(4)
C44 N12 C40 118.6(5)
C44 N12 Ru2 126.4(4)
C40 N12 Ru2 115.0(3)
C49 N13 C53 118.5(5)
C49 N13 Ru2 126.0(4)
C53 N13 Ru2 115.5(4)
C58 N14 C54 118.5(5)
C58 N14 Ru2 126.2(4)
C54 N14 Ru2 115.3(4)
C59 N15 C63 118.4(6)
C59 N15 Ru2 126.9(4)
C63 N15 Ru2 114.6(4)
C68 N16 C64 118.9(5)
C68 N16 Ru2 126.3(4)
C64 N16 Ru2 114.7(4)
C46 N17 C45 113.2(5)
C46 N17 H17D 123.4
C45 N17 H17D 123.4
C46 N18 C48 112.5(5)
C46 N18 H18D 123.7
C48 N18 H18D 123.7
C47 N19 C45 112.8(5)
C47 N19 H19D 123.6
C45 N19 H19D 123.6
C47 N20 C48 113.7(5)
C47 N20 H20D 123.1
C48 N20 H20D 123.1
N11 C35 C36 122.8(6)
N11 C35 H35 118.6
C36 C35 H35 118.6
C37 C36 C35 119.1(5)
C37 C36 C69' 119.3(11)
C35 C36 C69' 120.7(11)
C36 C37 C38 119.0(5)
C36 C37 H37 120.5
C38 C37 H37 120.5
C37 C38 C39 118.8(5)
C37 C38 C45 120.7(5)
C39 C38 C45 120.5(5)
N11 C39 C38 122.6(5)
N11 C39 C40 115.5(5)
C38 C39 C40 121.9(5)
N12 C40 C41 122.1(5)
N12 C40 C39 115.4(5)
C41 C40 C39 122.4(5)
C40 C41 C42 118.7(5)
C40 C41 C48 120.8(5)
C42 C41 C48 120.5(5)
C41 C42 C43 117.9(6)
C41 C42 H42 121.0
C43 C42 H42 121.1
C44 C43 C42 120.7(6)
C44 C43 H43 119.6
C42 C43 H43 119.6
N12 C44 C43 121.9(5)
N12 C44 H44 119.0
C43 C44 H44 119.0
N19 C45 N17 113.1(4)
N19 C45 C38 110.6(5)
N17 C45 C38 112.2(4)
N19 C45 C48 102.6(4)
N17 C45 C48 101.2(4)
C38 C45 C48 116.6(4)
O3 C46 N17 125.5(6)
O3 C46 N18 126.7(6)
N17 C46 N18 107.8(5)
O4 C47 N20 127.4(6)
O4 C47 N19 125.0(6)
N20 C47 N19 107.6(5)
N18 C48 N20 113.7(5)
N18 C48 C41 111.8(5)
N20 C48 C41 111.0(4)
N18 C48 C45 102.6(4)
N20 C48 C45 101.2(4)
C41 C48 C45 115.9(5)
N13 C49 C50 122.6(7)
N13 C49 H49 118.7
C50 C49 H49 118.7
C51 C50 C49 118.5(7)
C51 C50 H50 120.7
C49 C50 H50 120.7
C50 C51 C52 120.4(7)
C50 C51 H51 119.8
C52 C51 H51 119.8
C51 C52 C53 118.9(7)
C51 C52 H52 120.6
C53 C52 H52 120.6
N13 C53 C52 121.0(6)
N13 C53 C54 115.4(5)
C52 C53 C54 123.5(6)
N14 C54 C55 120.5(6)
N14 C54 C53 114.9(5)
C55 C54 C53 124.7(6)
C56 C55 C54 119.9(6)
C56 C55 H55 120.0
C54 C55 H55 120.0
C55 C56 C57 119.1(6)
C55 C56 H56 120.5
C57 C56 H56 120.5
C58 C57 C56 118.9(6)
C58 C57 H57 120.5
C56 C57 H57 120.5
N14 C58 C57 123.1(6)
N14 C58 H58 118.5
C57 C58 H58 118.5
N15 C59 C60 122.8(7)
N15 C59 H59 118.6
C60 C59 H59 118.6
C59 C60 C61 119.3(7)
C59 C60 H45' 120.4
C61 C60 H45' 120.4
C60 C61 C62 118.9(8)
C60 C61 H61 120.5
C62 C61 H61 120.5
C61 C62 C63 119.7(7)
C61 C62 H62 120.1
C63 C62 H62 120.1
N15 C63 C62 120.8(6)
N15 C63 C64 115.7(5)
C62 C63 C64 123.5(6)
N16 C64 C65 119.7(6)
N16 C64 C63 115.2(5)
C65 C64 C63 125.0(6)
C66 C65 C64 120.3(7)
C66 C65 H65 119.8
C64 C65 H65 119.8
C67 C66 C65 118.8(7)
C67 C66 H66 120.6
C65 C66 H66 120.6
C66 C67 C68 120.7(7)
C66 C67 H67 119.6
C68 C67 H67 119.6
N16 C68 C67 121.5(7)
N16 C68 H68 119.2
C67 C68 H68 119.2
O5 C70 H70A 109.5
O5 C70 H70B 109.5
H70A C70 H70B 109.5
O5 C70 H70C 109.5
H70A C70 H70C 109.5
H70B C70 H70C 109.5
C70 O5 H5'A 109.5
H6A O6 H6B 119(5)
H7A O7 H7B 127(6)
H8A O8 H8B 121(5)
H9A O9 H9B 119(5)
H10A O10 H10B 129(6)
H12A O12 H12B 125(6)
H13A O13 H13B 115(5)
H14A O14 H14B 123(6)
H15A O15 H15B 119(5)
H16A O16 H16B 136(6)

loop_
_geom_bond_atom_site_label_1
_geom_bond_atom_site_label_2
_geom_bond_distance
Ru1 N6 2.043(5)
Ru1 N5 2.051(4)
Ru1 N3 2.053(4)
Ru1 N1 2.057(4)
Ru1 N4 2.058(5)
Ru1 N2 2.067(4)
O1 C12 1.228(6)
O2 C13 1.224(6)
N1 C1 1.332(6)
N1 C5 1.350(6)
N2 C10 1.345(7)
N2 C6 1.362(7)
N3 C15 1.333(7)
N3 C19 1.362(7)
N4 C24 1.336(8)
N4 C20 1.368(7)
N5 C25 1.343(7)
N5 C29 1.344(7)
N6 C34 1.346(8)
N6 C30 1.363(7)
N7 C12 1.340(7)
N7 C11 1.441(7)
N7 H7 0.8600
N8 C12 1.363(7)
N8 C14 1.416(7)
N8 H8C 0.8600
N9 C13 1.360(6)
N9 C11 1.464(7)
N9 H9 0.8600
N10 C13 1.366(7)
N10 C14 1.465(6)
N10 H10C 0.8600
C1 C2 1.384(8)
C1 H1 0.9300
C2 C3 1.372(7)
C2 H2 0.9300
C3 C4 1.382(7)
C3 H3 0.9300
C4 C5 1.378(7)
C4 C11 1.531(7)
C5 C6 1.470(7)
C6 C7 1.383(7)
C7 C8 1.390(7)
C7 C14 1.514(7)
C8 C9 1.393(8)
C8 H8 0.9300
C9 C10 1.378(8)
C9 C69 1.69(2)
C10 H10 0.9300
C11 C14 1.564(7)
C15 C16 1.372(9)
C15 H15 0.9300
C16 C17 1.362(11)
C16 H16 0.9300
C17 C18 1.383(11)
C17 H17 0.9300
C18 C19 1.379(9)
C18 H18 0.9300
C19 C20 1.446(9)
C20 C21 1.388(8)
C21 C22 1.370(10)
C21 H21 0.9300
C22 C23 1.348(11)
C22 H22 0.9300
C23 C24 1.391(9)
C23 H23 0.9300
C24 H24 0.9300
C25 C26 1.385(8)
C25 H25 0.9300
C26 C27 1.383(9)
C26 H26 0.9300
C27 C28 1.351(10)
C27 H27 0.9300
C28 C29 1.388(8)
C28 H28 0.9300
C29 C30 1.461(9)
C30 C31 1.385(9)
C31 C32 1.362(12)
C31 H31 0.9300
C32 C33 1.367(12)
C32 H32 0.9300
C33 C34 1.387(9)
C33 H33 0.9300
C34 H34 0.9300
Ru2 N15 2.056(5)
Ru2 N13 2.055(4)
Ru2 N16 2.056(4)
Ru2 N14 2.056(4)
Ru2 N12 2.057(5)
Ru2 N11 2.061(4)
O3 C46 1.219(7)
O4 C47 1.225(6)
N11 C39 1.349(7)
N11 C35 1.351(7)
N12 C44 1.346(7)
N12 C40 1.362(6)
N13 C49 1.328(8)
N13 C53 1.354(7)
N14 C58 1.325(7)
N14 C54 1.366(7)
N15 C59 1.327(8)
N15 C63 1.359(7)
N16 C68 1.332(8)
N16 C64 1.362(8)
N17 C46 1.353(8)
N17 C45 1.460(7)
N17 H17D 0.8600
N18 C46 1.362(7)
N18 C48 1.435(7)
N18 H18D 0.8600
N19 C47 1.361(7)
N19 C45 1.436(7)
N19 H19D 0.8600
N20 C47 1.349(7)
N20 C48 1.449(7)
N20 H20D 0.8600
C35 C36 1.380(8)
C35 H35 0.9300
C36 C37 1.380(9)
C36 C69' 1.74(3)
C37 C38 1.384(8)
C37 H37 0.9300
C38 C39 1.389(7)
C38 C45 1.499(8)
C39 C40 1.446(7)
C40 C41 1.383(8)
C41 C42 1.394(8)
C41 C48 1.514(7)
C42 C43 1.398(8)
C42 H42 0.9300
C43 C44 1.351(8)
C43 H43 0.9300
C44 H44 0.9300
C45 C48 1.568(8)
C49 C50 1.382(9)
C49 H49 0.9300
C50 C51 1.355(11)
C50 H50 0.9300
C51 C52 1.362(11)
C51 H51 0.9300
C52 C53 1.389(8)
C52 H52 0.9300
C53 C54 1.455(9)
C54 C55 1.389(8)
C55 C56 1.365(10)
C55 H55 0.9300
C56 C57 1.375(10)
C56 H56 0.9300
C57 C58 1.374(8)
C57 H57 0.9300
C58 H58 0.9300
C59 C60 1.366(10)
C59 H59 0.9300
C60 C61 1.368(11)
C60 H45' 0.9300
C61 C62 1.368(11)
C61 H61 0.9300
C62 C63 1.380(9)
C62 H62 0.9300
C63 C64 1.465(9)
C64 C65 1.386(9)
C65 C66 1.375(11)
C65 H65 0.9300
C66 C67 1.324(11)
C66 H66 0.9300
C67 C68 1.382(9)
C67 H67 0.9300
C68 H68 0.9300
C70 O5 1.42(2)
C70 H70A 0.9600
C70 H70B 0.9600
C70 H70C 0.9600
O5 H5'A 0.8200
O6 H6A 0.94(2)
O6 H6B 0.94(2)
O7 H7A 0.94(2)
O7 H7B 0.93(2)
O8 H8A 0.96(2)
O8 H8B 0.95(2)
O9 H9A 0.95(2)
O9 H9B 0.94(2)
O10 H10A 0.94(2)
O10 H10B 0.95(2)
O12 H12A 0.96(2)
O12 H12B 0.95(2)
O13 H13A 0.96(2)
O13 H13B 0.97(2)
O14 H14A 0.96(2)
O14 H14B 0.95(2)
O15 H15A 0.97(2)
O15 H15B 0.95(2)
O16 H16A 0.937(19)
O16 H16B 0.960(19)

loop_
_geom_torsion_atom_site_label_1
_geom_torsion_atom_site_label_2
_geom_torsion_atom_site_label_3
_geom_torsion_atom_site_label_4
_geom_torsion
N6 Ru1 N1 C1 82.0(4)
N5 Ru1 N1 C1 3.7(4)
N3 Ru1 N1 C1 -94.6(4)
N4 Ru1 N1 C1 -134.0(18)
N2 Ru1 N1 C1 179.1(5)
N6 Ru1 N1 C5 -96.9(4)
N5 Ru1 N1 C5 -175.2(4)
N3 Ru1 N1 C5 86.6(4)
N4 Ru1 N1 C5 47(2)
N2 Ru1 N1 C5 0.2(3)
N6 Ru1 N2 C10 -93.8(5)
N5 Ru1 N2 C10 -142.2(12)
N3 Ru1 N2 C10 82.8(5)
N1 Ru1 N2 C10 -179.6(5)
N4 Ru1 N2 C10 4.3(5)
N6 Ru1 N2 C6 84.4(4)
N5 Ru1 N2 C6 36.0(15)
N3 Ru1 N2 C6 -98.9(4)
N1 Ru1 N2 C6 -1.3(3)
N4 Ru1 N2 C6 -177.5(4)
N6 Ru1 N3 C15 -134.4(18)
N5 Ru1 N3 C15 -90.5(5)
N1 Ru1 N3 C15 5.3(5)
N4 Ru1 N3 C15 -178.1(5)
N2 Ru1 N3 C15 84.1(5)
N6 Ru1 N3 C19 48(2)
N5 Ru1 N3 C19 91.4(4)
N1 Ru1 N3 C19 -172.8(4)
N4 Ru1 N3 C19 3.8(4)
N2 Ru1 N3 C19 -94.0(4)
N6 Ru1 N4 C24 -0.5(5)
N5 Ru1 N4 C24 77.9(5)
N3 Ru1 N4 C24 175.8(5)
N1 Ru1 N4 C24 -144.2(17)
N2 Ru1 N4 C24 -97.9(5)
N6 Ru1 N4 C20 -178.5(4)
N5 Ru1 N4 C20 -100.1(4)
N3 Ru1 N4 C20 -2.2(4)
N1 Ru1 N4 C20 38(2)
N2 Ru1 N4 C20 84.1(4)
N6 Ru1 N5 C25 178.1(5)
N3 Ru1 N5 C25 1.9(5)
N1 Ru1 N5 C25 -95.9(4)
N4 Ru1 N5 C25 80.6(4)
N2 Ru1 N5 C25 -132.6(12)
N6 Ru1 N5 C29 -4.1(4)
N3 Ru1 N5 C29 179.7(4)
N1 Ru1 N5 C29 82.0(4)
N4 Ru1 N5 C29 -101.6(4)
N2 Ru1 N5 C29 45.2(15)
N5 Ru1 N6 C34 -179.5(5)
N3 Ru1 N6 C34 -134.9(18)
N1 Ru1 N6 C34 85.1(5)
N4 Ru1 N6 C34 -91.8(5)
N2 Ru1 N6 C34 6.3(5)
N5 Ru1 N6 C30 4.7(4)
N3 Ru1 N6 C30 49(2)
N1 Ru1 N6 C30 -90.7(4)
N4 Ru1 N6 C30 92.4(4)
N2 Ru1 N6 C30 -169.5(4)
C5 N1 C1 C2 0.0(8)
Ru1 N1 C1 C2 -178.9(4)
N1 C1 C2 C3 -0.1(9)
C1 C2 C3 C4 -0.5(8)
C2 C3 C4 C5 1.1(8)
C2 C3 C4 C11 179.4(5)
C1 N1 C5 C4 0.7(7)
Ru1 N1 C5 C4 179.7(4)
C1 N1 C5 C6 -178.1(4)
Ru1 N1 C5 C6 0.9(5)
C3 C4 C5 N1 -1.2(8)
C11 C4 C5 N1 -179.5(4)
C3 C4 C5 C6 177.5(5)
C11 C4 C5 C6 -0.8(7)
C10 N2 C6 C7 1.8(7)
Ru1 N2 C6 C7 -176.6(4)
C10 N2 C6 C5 -179.4(5)
Ru1 N2 C6 C5 2.2(5)
N1 C5 C6 N2 -2.0(6)
C4 C5 C6 N2 179.1(4)
N1 C5 C6 C7 176.8(5)
C4 C5 C6 C7 -2.1(8)
N2 C6 C7 C8 -2.0(8)
C5 C6 C7 C8 179.3(5)
N2 C6 C7 C14 174.4(5)
C5 C6 C7 C14 -4.3(7)
C6 C7 C8 C9 0.6(8)
C14 C7 C8 C9 -175.7(5)
C7 C8 C9 C10 0.8(9)
C7 C8 C9 C69 176.9(8)
C6 N2 C10 C9 -0.3(8)
Ru1 N2 C10 C9 177.9(5)
C8 C9 C10 N2 -1.0(10)
C69 C9 C10 N2 -176.4(10)
C12 N7 C11 N9 123.5(5)
C12 N7 C11 C4 -111.3(5)
C12 N7 C11 C14 13.1(5)
C13 N9 C11 N7 -93.7(5)
C13 N9 C11 C4 139.9(5)
C13 N9 C11 C14 15.4(6)
C5 C4 C11 N7 124.5(5)
C3 C4 C11 N7 -53.7(6)
C5 C4 C11 N9 -107.4(5)
C3 C4 C11 N9 74.3(6)
C5 C4 C11 C14 9.2(7)
C3 C4 C11 C14 -169.1(5)
C11 N7 C12 O1 172.8(5)
C11 N7 C12 N8 -6.7(6)
C14 N8 C12 O1 176.6(5)
C14 N8 C12 N7 -3.9(6)
C11 N9 C13 O2 173.6(5)
C11 N9 C13 N10 -8.8(6)
C14 N10 C13 O2 175.1(5)
C14 N10 C13 N9 -2.4(6)
C12 N8 C14 N10 -97.2(5)
C12 N8 C14 C7 137.0(4)
C12 N8 C14 C11 11.6(5)
C13 N10 C14 N8 121.5(5)
C13 N10 C14 C7 -112.9(5)
C13 N10 C14 C11 11.4(5)
C6 C7 C14 N8 -105.0(5)
C8 C7 C14 N8 71.3(6)
C6 C7 C14 N10 127.9(5)
C8 C7 C14 N10 -55.8(6)
C6 C7 C14 C11 12.6(7)
C8 C7 C14 C11 -171.1(5)
N7 C11 C14 N8 -14.1(5)
N9 C11 C14 N8 -133.0(4)
C4 C11 C14 N8 107.0(5)
N7 C11 C14 N10 103.6(4)
N9 C11 C14 N10 -15.3(5)
C4 C11 C14 N10 -135.3(4)
N7 C11 C14 C7 -135.7(4)
N9 C11 C14 C7 105.4(5)
C4 C11 C14 C7 -14.6(6)
C19 N3 C15 C16 0.2(9)
Ru1 N3 C15 C16 -177.8(5)
N3 C15 C16 C17 0.6(11)
C15 C16 C17 C18 0.0(13)
C16 C17 C18 C19 -1.3(13)
C15 N3 C19 C18 -1.6(9)
Ru1 N3 C19 C18 176.6(5)
C15 N3 C19 C20 177.0(5)
Ru1 N3 C19 C20 -4.8(6)
C17 C18 C19 N3 2.2(11)
C17 C18 C19 C20 -176.2(7)
C24 N4 C20 C21 -0.1(9)
Ru1 N4 C20 C21 178.0(5)
C24 N4 C20 C19 -177.8(5)
Ru1 N4 C20 C19 0.3(6)
N3 C19 C20 N4 2.9(8)
C18 C19 C20 N4 -178.6(6)
N3 C19 C20 C21 -174.6(6)
C18 C19 C20 C21 3.9(10)
N4 C20 C21 C22 1.1(10)
C19 C20 C21 C22 178.5(7)
C20 C21 C22 C23 -1.3(12)
C21 C22 C23 C24 0.7(12)
C20 N4 C24 C23 -0.5(9)
Ru1 N4 C24 C23 -178.4(5)
C22 C23 C24 N4 0.3(11)
C29 N5 C25 C26 -0.2(8)
Ru1 N5 C25 C26 177.6(4)
N5 C25 C26 C27 -0.8(9)
C25 C26 C27 C28 1.1(10)
C26 C27 C28 C29 -0.4(10)
C25 N5 C29 C28 1.0(8)
Ru1 N5 C29 C28 -177.0(5)
C25 N5 C29 C30 -179.2(5)
Ru1 N5 C29 C30 2.9(7)
C27 C28 C29 N5 -0.7(10)
C27 C28 C29 C30 179.5(6)
C34 N6 C30 C31 0.3(10)
Ru1 N6 C30 C31 176.5(6)
C34 N6 C30 C29 179.2(6)
Ru1 N6 C30 C29 -4.7(7)
N5 C29 C30 N6 1.2(8)
C28 C29 C30 N6 -179.0(6)
N5 C29 C30 C31 180.0(7)
C28 C29 C30 C31 -0.2(11)
N6 C30 C31 C32 -0.3(14)
C29 C30 C31 C32 -179.0(9)
C30 C31 C32 C33 1.9(17)
C31 C32 C33 C34 -3.3(16)
C30 N6 C34 C33 -2.0(10)
Ru1 N6 C34 C33 -177.7(6)
C32 C33 C34 N6 3.4(14)
N15 Ru2 N11 C39 176.8(4)
N13 Ru2 N11 C39 -85.3(4)
N16 Ru2 N11 C39 97.6(4)
N14 Ru2 N11 C39 -27(2)
N12 Ru2 N11 C39 1.0(4)
N15 Ru2 N11 C35 -0.5(5)
N13 Ru2 N11 C35 97.4(5)
N16 Ru2 N11 C35 -79.7(5)
N14 Ru2 N11 C35 155.6(17)
N12 Ru2 N11 C35 -176.4(5)
N15 Ru2 N12 C44 141.5(14)
N13 Ru2 N12 C44 -82.6(4)
N16 Ru2 N12 C44 93.7(4)
N14 Ru2 N12 C44 -4.0(4)
N11 Ru2 N12 C44 178.5(5)
N15 Ru2 N12 C40 -37.6(16)
N13 Ru2 N12 C40 98.3(4)
N16 Ru2 N12 C40 -85.4(4)
N14 Ru2 N12 C40 176.8(4)
N11 Ru2 N12 C40 -0.6(3)
N15 Ru2 N13 C49 91.7(6)
N16 Ru2 N13 C49 141(2)
N14 Ru2 N13 C49 179.4(6)
N12 Ru2 N13 C49 -83.5(5)
N11 Ru2 N13 C49 -5.2(6)
N15 Ru2 N13 C53 -88.9(5)
N16 Ru2 N13 C53 -40(2)
N14 Ru2 N13 C53 -1.2(4)
N12 Ru2 N13 C53 95.9(5)
N11 Ru2 N13 C53 174.1(4)
N15 Ru2 N14 C58 -81.7(5)
N13 Ru2 N14 C58 -179.0(5)
N16 Ru2 N14 C58 -2.3(5)
N12 Ru2 N14 C58 94.4(5)
N11 Ru2 N14 C58 122.1(18)
N15 Ru2 N14 C54 98.7(4)
N13 Ru2 N14 C54 1.5(4)
N16 Ru2 N14 C54 178.2(4)
N12 Ru2 N14 C54 -85.2(4)
N11 Ru2 N14 C54 -57(2)
N13 Ru2 N15 C59 -2.5(6)
N16 Ru2 N15 C59 -178.4(6)
N14 Ru2 N15 C59 -81.1(5)
N12 Ru2 N15 C59 133.1(14)
N11 Ru2 N15 C59 96.7(5)
N13 Ru2 N15 C63 177.8(4)
N16 Ru2 N15 C63 1.8(4)
N14 Ru2 N15 C63 99.2(4)
N12 Ru2 N15 C63 -46.7(17)
N11 Ru2 N15 C63 -83.0(4)
N15 Ru2 N16 C68 -178.1(5)
N13 Ru2 N16 C68 132(2)
N14 Ru2 N16 C68 94.1(5)
N12 Ru2 N16 C68 -3.3(5)
N11 Ru2 N16 C68 -81.4(5)
N15 Ru2 N16 C64 -3.3(4)
N13 Ru2 N16 C64 -53(2)
N14 Ru2 N16 C64 -91.1(4)
N12 Ru2 N16 C64 171.6(4)
N11 Ru2 N16 C64 93.4(4)
C39 N11 C35 C36 -0.5(8)
Ru2 N11 C35 C36 176.8(5)
N11 C35 C36 C37 1.3(9)
N11 C35 C36 C69' 170.8(11)
C35 C36 C37 C38 0.4(9)
C69' C36 C37 C38 -169.2(11)
C36 C37 C38 C39 -2.7(8)
C36 C37 C38 C45 174.3(5)
C35 N11 C39 C38 -2.0(8)
Ru2 N11 C39 C38 -179.6(4)
C35 N11 C39 C40 176.5(5)
Ru2 N11 C39 C40 -1.1(6)
C37 C38 C39 N11 3.7(8)
C45 C38 C39 N11 -173.4(5)
C37 C38 C39 C40 -174.7(5)
C45 C38 C39 C40 8.2(8)
C44 N12 C40 C41 -1.3(7)
Ru2 N12 C40 C41 177.9(4)
C44 N12 C40 C39 -179.0(5)
Ru2 N12 C40 C39 0.2(6)
N11 C39 C40 N12 0.6(7)
C38 C39 C40 N12 179.1(5)
N11 C39 C40 C41 -177.1(5)
C38 C39 C40 C41 1.4(8)
N12 C40 C41 C42 -0.2(8)
C39 C40 C41 C42 177.3(5)
N12 C40 C41 C48 -179.9(5)
C39 C40 C41 C48 -2.3(8)
C40 C41 C42 C43 0.4(8)
C48 C41 C42 C43 -179.9(5)
C41 C42 C43 C44 0.9(9)
C40 N12 C44 C43 2.6(8)
Ru2 N12 C44 C43 -176.5(4)
C42 C43 C44 N12 -2.5(10)
C47 N19 C45 N17 94.6(5)
C47 N19 C45 C38 -138.6(5)
C47 N19 C45 C48 -13.5(6)
C46 N17 C45 N19 -117.2(5)
C46 N17 C45 C38 116.8(5)
C46 N17 C45 C48 -8.2(6)
C37 C38 C45 N19 -76.1(6)
C39 C38 C45 N19 100.9(6)
C37 C38 C45 N17 51.1(7)
C39 C38 C45 N17 -131.9(5)
C37 C38 C45 C48 167.2(5)
C39 C38 C45 C48 -15.8(7)
C45 N17 C46 O3 -178.6(6)
C45 N17 C46 N18 -1.5(7)
C48 N18 C46 O3 -170.8(6)
C48 N18 C46 N17 12.2(7)
C48 N20 C47 O4 -175.6(5)
C48 N20 C47 N19 2.4(6)
C45 N19 C47 O4 -174.1(5)
C45 N19 C47 N20 7.8(6)
C46 N18 C48 N20 91.8(6)
C46 N18 C48 C41 -141.6(5)
C46 N18 C48 C45 -16.7(6)
C47 N20 C48 N18 -119.4(5)
C47 N20 C48 C41 113.5(5)
C47 N20 C48 C45 -10.2(6)
C40 C41 C48 N18 111.4(6)
C42 C41 C48 N18 -68.2(7)
C40 C41 C48 N20 -120.4(5)
C42 C41 C48 N20 59.9(7)
C40 C41 C48 C45 -5.7(7)
C42 C41 C48 C45 174.7(5)
N19 C45 C48 N18 131.0(5)
N17 C45 C48 N18 14.1(5)
C38 C45 C48 N18 -107.9(5)
N19 C45 C48 N20 13.3(5)
N17 C45 C48 N20 -103.6(5)
C38 C45 C48 N20 134.4(5)
N19 C45 C48 C41 -106.8(5)
N17 C45 C48 C41 136.2(5)
C38 C45 C48 C41 14.2(7)
C53 N13 C49 C50 -0.1(11)
Ru2 N13 C49 C50 179.2(6)
N13 C49 C50 C51 -0.2(13)
C49 C50 C51 C52 0.8(16)
C50 C51 C52 C53 -1.0(16)
C49 N13 C53 C52 -0.1(10)
Ru2 N13 C53 C52 -179.5(6)
C49 N13 C53 C54 -179.7(6)
Ru2 N13 C53 C54 0.9(8)
C51 C52 C53 N13 0.7(13)
C51 C52 C53 C54 -179.8(8)
C58 N14 C54 C55 -0.5(9)
Ru2 N14 C54 C55 179.1(5)
C58 N14 C54 C53 179.0(6)
Ru2 N14 C54 C53 -1.4(7)
N13 C53 C54 N14 0.4(9)
C52 C53 C54 N14 -179.2(7)
N13 C53 C54 C55 179.8(6)
C52 C53 C54 C55 0.2(12)
N14 C54 C55 C56 1.7(11)
C53 C54 C55 C56 -177.7(7)
C54 C55 C56 C57 -1.9(12)
C55 C56 C57 C58 1.0(12)
C54 N14 C58 C57 -0.5(10)
Ru2 N14 C58 C57 179.9(5)
C56 C57 C58 N14 0.3(11)
C63 N15 C59 C60 -0.1(10)
Ru2 N15 C59 C60 -179.8(6)
N15 C59 C60 C61 0.5(12)
C59 C60 C61 C62 -0.7(13)
C60 C61 C62 C63 0.7(12)
C59 N15 C63 C62 0.0(9)
Ru2 N15 C63 C62 179.8(5)
C59 N15 C63 C64 -180.0(5)
Ru2 N15 C63 C64 -0.2(6)
C61 C62 C63 N15 -0.3(10)
C61 C62 C63 C64 179.7(7)
C68 N16 C64 C65 -0.1(9)
Ru2 N16 C64 C65 -175.3(5)
C68 N16 C64 C63 179.3(5)
Ru2 N16 C64 C63 4.1(6)
N15 C63 C64 N16 -2.6(8)
C62 C63 C64 N16 177.4(6)
N15 C63 C64 C65 176.8(6)
C62 C63 C64 C65 -3.1(10)
N16 C64 C65 C66 0.8(11)
C63 C64 C65 C66 -178.6(7)
C64 C65 C66 C67 -2.0(13)
C65 C66 C67 C68 2.4(13)
C64 N16 C68 C67 0.5(9)
Ru2 N16 C68 C67 175.2(5)
C66 C67 C68 N16 -1.7(11)
